data_4340226
loop_
_publ_author_name
'Willermann, Michael'
'Mulcahy, Clodagh'
'Sigel, Roland K. O.'
'Cerd\`a, Marta Morell'
'Freisinger, Eva'
'Sanz Miguel, Pablo J.'
'Roitzsch, Michael'
'Lippert, Bernhard'

_publ_section_title
;
 Pyrazine as a building block for molecular architectures with PtII.
;
_journal_issue 5
_journal_name_full 'Inorganic chemistry'
_journal_page_first 2093
_journal_page_last 2099
_journal_paper_doi 10.1021/ic051966k
_journal_volume 45
_journal_year 2006
_chemical_formula_moiety 'C28 H48 Ag Cl5 N12 O22 Pt2'
_chemical_formula_sum 'C28 H48 Ag Cl5 N12 O22 Pt2'
_chemical_formula_weight 1580.08
_space_group_IT_number 15
_symmetry_cell_setting monoclinic
_symmetry_space_group_name_Hall '-C 2yc'
_symmetry_space_group_name_H-M 'C 1 2/c 1'
_audit_creation_date 2005-07-05T12:27:51-00:00
_audit_creation_method 'WinGX routine CIF_UPDATE'
_cell_angle_alpha 90
_cell_angle_beta 98.82(3)
_cell_angle_gamma 90
_cell_formula_units_Z 4
_cell_length_a 34.927(7)
_cell_length_b 10.663(2)
_cell_length_c 13.479(3)
_cell_measurement_reflns_used 4438
_cell_measurement_temperature 120(2)
_cell_measurement_theta_max 27.5
_cell_measurement_theta_min 3
_cell_volume 4960.6(18)
_computing_structure_refinement 'SHELXL-97 (Sheldrick, 1997)'
_computing_structure_solution 'SHELXS-97 (Sheldrick, 1990)'
_diffrn_measured_fraction_theta_full 0.999
_diffrn_measured_fraction_theta_max 0.999
_diffrn_measurement_device_type Enraf-Nonius-Kappa-CCD
_diffrn_radiation_type MoK\a
_diffrn_radiation_wavelength 0.71073
_diffrn_reflns_av_R_equivalents 0.0546
_diffrn_reflns_limit_h_max 45
_diffrn_reflns_limit_h_min -45
_diffrn_reflns_limit_k_max 13
_diffrn_reflns_limit_k_min -13
_diffrn_reflns_limit_l_max 17
_diffrn_reflns_limit_l_min -17
_diffrn_reflns_number 49301
_diffrn_reflns_theta_full 27.49
_diffrn_reflns_theta_max 27.49
_diffrn_reflns_theta_min 3.06
_exptl_absorpt_coefficient_mu 6.374
_exptl_absorpt_correction_T_max 0.4287
_exptl_absorpt_correction_T_min 0.3099
_exptl_absorpt_correction_type multi-scan
_exptl_absorpt_process_details '(SADABS, Sheldrick, Brucker, 2000)'
_exptl_crystal_colour colorless
_exptl_crystal_density_diffrn 2.116
_exptl_crystal_density_method 'not measured'
_exptl_crystal_description block
_exptl_crystal_F_000 3056
_exptl_crystal_size_max 0.24
_exptl_crystal_size_mid 0.2
_exptl_crystal_size_min 0.16
_refine_diff_density_max 1.443
_refine_diff_density_min -0.792
_refine_ls_extinction_method none
_refine_ls_goodness_of_fit_ref 1.068
_refine_ls_hydrogen_treatment mixed
_refine_ls_matrix_type full
_refine_ls_number_parameters 327
_refine_ls_number_reflns 5699
_refine_ls_number_restraints 0
_refine_ls_restrained_S_all 1.068
_refine_ls_R_factor_gt 0.0304
_refine_ls_shift/su_max 0.002
_refine_ls_structure_factor_coef Fsqd
_refine_ls_weighting_details 'calc w=1/[\s^2^(Fo^2^)+(0.0146P)^2^+42.0443P] where P=(Fo^2^+2Fc^2^)/3'
_refine_ls_weighting_scheme calc
_refine_ls_wR_factor_ref 0.0593
_reflns_number_gt 4438
_reflns_number_total 5699
_reflns_threshold_expression >2sigma(I)
_cod_data_source_file ic051966k_7_morell.cif
_cod_data_source_block 2191c
_cod_original_cell_volume 4960.6(17)
_cod_original_sg_symbol_H-M C2/c
_cod_database_code 4340226

loop_
_symmetry_equiv_pos_as_xyz
'x, y, z'
'-x, y, -z+1/2'
'x+1/2, y+1/2, z'
'-x+1/2, y+1/2, -z+1/2'
'-x, -y, -z'
'x, -y, z-1/2'
'-x+1/2, -y+1/2, -z'
'x+1/2, -y+1/2, z-1/2'

loop_
_atom_site_label
_atom_site_type_symbol
_atom_site_fract_x
_atom_site_fract_y
_atom_site_fract_z
_atom_site_U_iso_or_equiv
_atom_site_adp_type
_atom_site_occupancy
_atom_site_calc_flag
_atom_site_refinement_flags
Pt1 Pt 0.391394(5) -0.235359(15) 0.536463(13) 0.01594(5) Uani 1 d .
Ag1 Ag 0.25 0.25 0.5 0.02702(12) Uani 1 d S
Cl1 Cl 0.25728(3) -0.21717(10) 0.28471(8) 0.0212(2) Uani 1 d .
Cl2 Cl 0.39536(3) 0.27301(11) 0.36055(9) 0.0254(2) Uani 1 d .
Cl3 Cl 0.48897(7) 0.2464(2) 0.7431(2) 0.0356(7) Uani 0.5 d P
N1A N 0.34951(11) -0.3683(3) 0.5116(3) 0.0175(9) Uani 1 d .
N1B N 0.34918(10) -0.1028(3) 0.5186(3) 0.0165(8) Uani 1 d .
N4B N 0.29342(11) 0.0850(3) 0.5017(3) 0.0215(9) Uani 1 d .
N4C N 0.20444(12) 0.0620(4) 0.5146(3) 0.0276(10) Uani 1 d .
N1E N 0.43500(12) -0.3672(4) 0.5558(3) 0.0285(10) Uani 1 d .
N2E N 0.43568(12) -0.1056(4) 0.5698(3) 0.0261(10) Uani 1 d .
C2A C 0.34047(13) -0.4244(4) 0.4232(4) 0.0206(10) Uani 1 d .
H2AA H 0.3522 -0.3974 0.3679 0.025 Uiso 1 calc R
C3A C 0.31375(14) -0.5229(5) 0.4111(4) 0.0260(11) Uani 1 d .
H3AA H 0.3084 -0.5634 0.3477 0.039 Uiso 1 calc R
C5A C 0.30379(16) -0.4999(4) 0.5723(4) 0.0288(12) Uani 1 d .
H5AA H 0.2906 -0.5225 0.6262 0.043 Uiso 1 calc R
C6A C 0.33073(15) -0.4043(4) 0.5866(4) 0.0242(11) Uani 1 d .
H6AA H 0.336 -0.3637 0.6499 0.029 Uiso 1 calc R
C2B C 0.32850(14) -0.0807(4) 0.5933(4) 0.0211(11) Uani 1 d .
H2BA H 0.3332 -0.1288 0.6533 0.025 Uiso 1 calc R
C3B C 0.30052(15) 0.0118(4) 0.5828(4) 0.0241(11) Uani 1 d .
H3BA H 0.2857 0.0238 0.6355 0.029 Uiso 1 calc R
C5B C 0.31366(13) 0.0594(4) 0.4279(4) 0.0199(10) Uani 1 d .
H5BA H 0.3091 0.1082 0.3683 0.024 Uiso 1 calc R
C6B C 0.34088(13) -0.0348(4) 0.4345(4) 0.0194(10) Uani 1 d .
H6BA H 0.3539 -0.0517 0.3789 0.023 Uiso 1 calc R
C1E C 0.46868(17) -0.3069(6) 0.6151(5) 0.0501(18) Uani 1 d .
H1EA H 0.4652 -0.304 0.6866 0.06 Uiso 1 calc R
H1EB H 0.4923 -0.3562 0.61 0.06 Uiso 1 calc R
C2E C 0.47306(15) -0.1795(6) 0.5782(5) 0.0478(17) Uani 1 d .
H2EA H 0.4815 -0.1837 0.5114 0.057 Uiso 1 calc R
H2EB H 0.4935 -0.1355 0.6243 0.057 Uiso 1 calc R
C1T C 0.44391(16) -0.4109(6) 0.4564(5) 0.0412(15) Uani 1 d .
H1TA H 0.4647 -0.4734 0.4669 0.062 Uiso 1 calc R
H1TB H 0.4522 -0.3394 0.4192 0.062 Uiso 1 calc R
H1TC H 0.4207 -0.4485 0.4178 0.062 Uiso 1 calc R
C2T C 0.42577(19) -0.4833(6) 0.6112(5) 0.0518(18) Uani 1 d .
H2TA H 0.4478 -0.541 0.6174 0.078 Uiso 1 calc R
H2TB H 0.4028 -0.5242 0.5741 0.078 Uiso 1 calc R
H2TC H 0.4206 -0.46 0.6783 0.078 Uiso 1 calc R
C3T C 0.43658(17) -0.0079(5) 0.4925(5) 0.0407(15) Uani 1 d .
H3TA H 0.4582 0.0494 0.5136 0.061 Uiso 1 calc R
H3TB H 0.4122 0.0391 0.4838 0.061 Uiso 1 calc R
H3TC H 0.4399 -0.0475 0.4287 0.061 Uiso 1 calc R
C4T C 0.43320(19) -0.0469(6) 0.6681(5) 0.0535(19) Uani 1 d .
H4TA H 0.4541 0.0144 0.6839 0.08 Uiso 1 calc R
H4TB H 0.4357 -0.1117 0.7202 0.08 Uiso 1 calc R
H4TC H 0.4081 -0.0046 0.6651 0.08 Uiso 1 calc R
O11 O 0.21788(10) -0.2584(3) 0.2615(3) 0.0318(8) Uani 1 d .
O12 O 0.43669(10) 0.2615(4) 0.3694(3) 0.0409(9) Uani 1 d .
O22 O 0.37738(11) 0.1681(3) 0.3050(3) 0.0365(9) Uani 1 d .
O32 O 0.38329(12) 0.3867(3) 0.3077(3) 0.0402(10) Uani 1 d .
O42 O 0.38409(11) 0.2760(4) 0.4586(3) 0.0422(10) Uani 1 d .
O21 O 0.25795(10) -0.0830(3) 0.2746(3) 0.0302(8) Uani 1 d .
O31 O 0.27979(11) -0.2723(3) 0.2138(3) 0.0395(9) Uani 1 d .
O41 O 0.27288(11) -0.2516(4) 0.3847(3) 0.0425(10) Uani 1 d .
O13 O 0.49239(15) 0.1761(5) 0.8290(4) 0.0693(15) Uani 1 d .
O23 O 0.5 0.3711(6) 0.75 0.082(3) Uani 1 d S
O33 O 0.4486(2) 0.2507(8) 0.7078(9) 0.067(3) Uani 0.5 d P
O1W O 0.3672(2) -0.2177(7) 0.2533(6) 0.130(3) Uani 1 d .

loop_
_atom_site_aniso_label
_atom_site_aniso_U_11
_atom_site_aniso_U_22
_atom_site_aniso_U_33
_atom_site_aniso_U_23
_atom_site_aniso_U_13
_atom_site_aniso_U_12
Pt1 0.01053(8) 0.01679(9) 0.02066(9) 0.00021(8) 0.00292(6) 0.00067(7)
Ag1 0.0215(2) 0.0151(3) 0.0433(3) -0.0004(2) 0.0012(2) 0.0057(2)
Cl1 0.0193(5) 0.0220(6) 0.0222(6) -0.0003(4) 0.0025(4) 0.0011(4)
Cl2 0.0203(5) 0.0267(6) 0.0285(6) -0.0020(5) 0.0015(4) 0.0005(5)
Cl3 0.0382(18) 0.0363(14) 0.0316(14) 0.0088(13) 0.0037(17) 0.0115(10)
N1A 0.015(2) 0.0136(19) 0.024(2) -0.0021(16) 0.0000(17) 0.0027(15)
N1B 0.011(2) 0.0145(19) 0.024(2) 0.0010(15) 0.0020(17) -0.0011(14)
N4B 0.017(2) 0.016(2) 0.032(3) 0.0025(17) 0.0076(18) -0.0001(15)
N4C 0.021(2) 0.021(2) 0.041(3) -0.0084(19) 0.006(2) -0.0027(17)
N1E 0.019(2) 0.031(2) 0.034(3) -0.0022(19) 0.002(2) 0.0089(18)
N2E 0.018(2) 0.030(2) 0.031(3) -0.0007(19) 0.0046(19) -0.0098(17)
C2A 0.014(2) 0.022(2) 0.025(3) 0.001(2) 0.002(2) 0.0029(18)
C3A 0.020(3) 0.027(3) 0.032(3) -0.005(2) 0.005(2) 0.000(2)
C5A 0.033(3) 0.018(2) 0.039(3) 0.000(2) 0.016(3) -0.004(2)
C6A 0.028(3) 0.018(2) 0.028(3) -0.002(2) 0.010(2) 0.000(2)
C2B 0.024(3) 0.018(2) 0.023(3) 0.0034(19) 0.009(2) 0.0029(19)
C3B 0.026(3) 0.023(3) 0.026(3) 0.005(2) 0.014(2) 0.006(2)
C5B 0.018(3) 0.021(2) 0.020(3) 0.0055(19) 0.001(2) -0.0029(18)
C6B 0.017(3) 0.019(2) 0.023(3) 0.0001(19) 0.005(2) -0.0026(18)
C1E 0.023(3) 0.046(4) 0.075(5) -0.016(3) -0.009(3) 0.010(3)
C2E 0.012(3) 0.061(4) 0.066(5) 0.017(3) -0.008(3) -0.010(3)
C1T 0.024(3) 0.047(4) 0.054(4) -0.016(3) 0.008(3) 0.014(3)
C2T 0.048(4) 0.042(4) 0.065(5) 0.016(3) 0.004(3) 0.021(3)
C3T 0.030(3) 0.034(3) 0.057(4) 0.020(3) 0.004(3) -0.010(2)
C4T 0.046(4) 0.066(4) 0.052(4) -0.031(3) 0.017(3) -0.035(3)
O11 0.0253(18) 0.034(2) 0.036(2) -0.0087(17) 0.0047(15) -0.0100(16)
O12 0.0169(17) 0.042(2) 0.063(3) -0.003(2) 0.0007(16) -0.0022(17)
O22 0.031(2) 0.038(2) 0.042(2) -0.0148(18) 0.0093(18) -0.0110(17)
O32 0.044(3) 0.032(2) 0.044(3) 0.0075(18) 0.005(2) 0.0102(18)
O42 0.044(2) 0.054(3) 0.029(2) -0.0022(19) 0.0065(17) 0.001(2)
O21 0.036(2) 0.0192(18) 0.037(2) -0.0016(15) 0.0094(17) -0.0022(15)
O31 0.040(2) 0.035(2) 0.049(2) -0.0075(18) 0.0248(18) 0.0081(18)
O41 0.042(2) 0.049(3) 0.033(2) 0.0073(19) -0.0049(17) 0.011(2)
O13 0.086(4) 0.079(3) 0.049(3) 0.023(3) 0.031(3) 0.041(3)
O23 0.065(5) 0.045(4) 0.123(7) 0 -0.030(5) 0
O33 0.027(4) 0.036(5) 0.142(10) 0.014(6) 0.021(5) 0.001(4)
O1W 0.131(7) 0.107(6) 0.168(7) 0.033(5) 0.071(6) 0.019(5)

loop_
_atom_type_symbol
_atom_type_description
_atom_type_scat_dispersion_real
_atom_type_scat_dispersion_imag
_atom_type_scat_source
C C 0.0033 0.0016 'International Tables Vol C Tables 4.2.6.8 and 6.1.1.4'
H H 0 0 'International Tables Vol C Tables 4.2.6.8 and 6.1.1.4'
N N 0.0061 0.0033 'International Tables Vol C Tables 4.2.6.8 and 6.1.1.4'
O O 0.0106 0.006 'International Tables Vol C Tables 4.2.6.8 and 6.1.1.4'
Cl Cl 0.1484 0.1585 'International Tables Vol C Tables 4.2.6.8 and 6.1.1.4'
Ag Ag -0.8971 1.1015 'International Tables Vol C Tables 4.2.6.8 and 6.1.1.4'
Pt Pt -1.7033 8.3905 'International Tables Vol C Tables 4.2.6.8 and 6.1.1.4'

loop_
_geom_angle_atom_site_label_1
_geom_angle_atom_site_label_2
_geom_angle_atom_site_label_3
_geom_angle
_geom_angle_site_symmetry_1
_geom_angle_site_symmetry_3
N1A Pt1 N1B 88.57(14) . .
N1A Pt1 N1E 92.54(15) . .
N1B Pt1 N1E 178.85(16) . .
N1A Pt1 N2E 176.40(16) . .
N1B Pt1 N2E 93.74(15) . .
N1E Pt1 N2E 85.13(17) . .
N4B Ag1 N4B 180.0000(10) 7_556 .
N4B Ag1 N4C 100.34(13) 7_556 .
N4B Ag1 N4C 79.66(13) . .
N4B Ag1 N4C 79.66(13) 7_556 7_556
N4B Ag1 N4C 100.34(13) . 7_556
N4C Ag1 N4C 180.0(2) . 7_556
O41 Cl1 O11 110.1(2) . .
O41 Cl1 O21 109.7(2) . .
O11 Cl1 O21 108.3(2) . .
O41 Cl1 O31 110.6(2) . .
O11 Cl1 O31 109.3(2) . .
O21 Cl1 O31 108.8(2) . .
O12 Cl2 O42 109.8(2) . .
O12 Cl2 O32 109.2(2) . .
O42 Cl2 O32 109.7(2) . .
O12 Cl2 O22 109.3(2) . .
O42 Cl2 O22 109.7(2) . .
O32 Cl2 O22 109.1(2) . .
Cl3 Cl3 O13 80.7(4) 2_656 .
Cl3 Cl3 O23 73.96(12) 2_656 .
O13 Cl3 O23 118.8(3) . .
Cl3 Cl3 O33 174.3(7) 2_656 .
O13 Cl3 O33 104.8(5) . .
O23 Cl3 O33 104.1(4) . .
Cl3 Cl3 O13 68.1(4) 2_656 2_656
O13 Cl3 O13 107.0(4) . 2_656
O23 Cl3 O13 113.0(3) . 2_656
O33 Cl3 O13 108.4(5) . 2_656
C2A N1A C6A 118.1(4) . .
C2A N1A Pt1 122.0(3) . .
C6A N1A Pt1 119.9(3) . .
C6B N1B C2B 117.8(4) . .
C6B N1B Pt1 122.5(3) . .
C2B N1B Pt1 119.7(3) . .
C5B N4B C3B 115.9(4) . .
C5B N4B Ag1 124.7(3) . .
C3B N4B Ag1 119.4(3) . .
C3A N4C C5A 116.1(4) 7_546 7_546
C3A N4C Ag1 132.0(3) 7_546 .
C5A N4C Ag1 111.6(3) 7_546 .
C1E N1E C1T 111.4(5) . .
C1E N1E C2T 107.8(5) . .
C1T N1E C2T 106.1(5) . .
C1E N1E Pt1 106.6(3) . .
C1T N1E Pt1 110.5(3) . .
C2T N1E Pt1 114.4(3) . .
C3T N2E C4T 110.1(5) . .
C3T N2E C2E 107.9(4) . .
C4T N2E C2E 108.8(5) . .
C3T N2E Pt1 114.4(3) . .
C4T N2E Pt1 109.4(3) . .
C2E N2E Pt1 106.0(3) . .
N1A C2A C3A 120.4(5) . .
N1A C2A H2AA 119.8 . .
C3A C2A H2AA 119.8 . .
N4C C3A C2A 122.2(5) 7_546 .
N4C C3A H3AA 118.9 7_546 .
C2A C3A H3AA 118.9 . .
N4C C5A C6A 122.5(5) 7_546 .
N4C C5A H5AA 118.7 7_546 .
C6A C5A H5AA 118.7 . .
N1A C6A C5A 120.5(5) . .
N1A C6A H6AA 119.8 . .
C5A C6A H6AA 119.8 . .
N1B C2B C3B 120.0(4) . .
N1B C2B H2BA 120 . .
C3B C2B H2BA 120 . .
N4B C3B C2B 122.8(5) . .
N4B C3B H3BA 118.6 . .
C2B C3B H3BA 118.6 . .
N4B C5B C6B 122.8(4) . .
N4B C5B H5BA 118.6 . .
C6B C5B H5BA 118.6 . .
N1B C6B C5B 120.4(4) . .
N1B C6B H6BA 119.8 . .
C5B C6B H6BA 119.8 . .
C2E C1E N1E 109.8(5) . .
C2E C1E H1EA 109.7 . .
N1E C1E H1EA 109.7 . .
C2E C1E H1EB 109.7 . .
N1E C1E H1EB 109.7 . .
H1EA C1E H1EB 108.2 . .
C1E C2E N2E 112.0(5) . .
C1E C2E H2EA 109.2 . .
N2E C2E H2EA 109.2 . .
C1E C2E H2EB 109.2 . .
N2E C2E H2EB 109.2 . .
H2EA C2E H2EB 107.9 . .
N1E C1T H1TA 109.5 . .
N1E C1T H1TB 109.5 . .
H1TA C1T H1TB 109.5 . .
N1E C1T H1TC 109.5 . .
H1TA C1T H1TC 109.5 . .
H1TB C1T H1TC 109.5 . .
N1E C2T H2TA 109.5 . .
N1E C2T H2TB 109.5 . .
H2TA C2T H2TB 109.5 . .
N1E C2T H2TC 109.5 . .
H2TA C2T H2TC 109.5 . .
H2TB C2T H2TC 109.5 . .
N2E C3T H3TA 109.5 . .
N2E C3T H3TB 109.5 . .
H3TA C3T H3TB 109.5 . .
N2E C3T H3TC 109.5 . .
H3TA C3T H3TC 109.5 . .
H3TB C3T H3TC 109.5 . .
N2E C4T H4TA 109.5 . .
N2E C4T H4TB 109.5 . .
H4TA C4T H4TB 109.5 . .
N2E C4T H4TC 109.5 . .
H4TA C4T H4TC 109.5 . .
H4TB C4T H4TC 109.5 . .
Cl3 O13 Cl3 31.2(2) . 2_656
Cl3 O23 Cl3 32.1(2) . 2_656

loop_
_geom_bond_atom_site_label_1
_geom_bond_atom_site_label_2
_geom_bond_distance
_geom_bond_site_symmetry_2
Pt1 N1A 2.028(4) .
Pt1 N1B 2.030(4) .
Pt1 N1E 2.060(4) .
Pt1 N2E 2.072(4) .
Ag1 N4B 2.320(4) 7_556
Ag1 N4B 2.320(4) .
Ag1 N4C 2.586(4) .
Ag1 N4C 2.586(4) 7_556
Cl1 O41 1.422(4) .
Cl1 O11 1.433(3) .
Cl1 O21 1.437(3) .
Cl1 O31 1.451(3) .
Cl2 O12 1.435(4) .
Cl2 O42 1.435(4) .
Cl2 O32 1.437(4) .
Cl2 O22 1.437(4) .
Cl3 Cl3 0.765(5) 2_656
Cl3 O13 1.370(5) .
Cl3 O23 1.383(7) .
Cl3 O33 1.418(9) .
Cl3 O13 1.457(6) 2_656
N1A C2A 1.327(6) .
N1A C6A 1.342(6) .
N1B C6B 1.339(6) .
N1B C2B 1.348(6) .
N4B C5B 1.333(6) .
N4B C3B 1.336(6) .
N4C C3A 1.332(7) 7_546
N4C C5A 1.338(7) 7_546
N1E C1E 1.465(7) .
N1E C1T 1.497(7) .
N1E C2T 1.506(7) .
N2E C3T 1.478(7) .
N2E C4T 1.479(7) .
N2E C2E 1.514(7) .
C2A C3A 1.398(7) .
C2A H2AA 0.95 .
C3A N4C 1.332(7) 7_546
C3A H3AA 0.95 .
C5A N4C 1.338(7) 7_546
C5A C6A 1.381(7) .
C5A H5AA 0.95 .
C6A H6AA 0.95 .
C2B C3B 1.380(6) .
C2B H2BA 0.95 .
C3B H3BA 0.95 .
C5B C6B 1.376(6) .
C5B H5BA 0.95 .
C6B H6BA 0.95 .
C1E C2E 1.462(9) .
C1E H1EA 0.99 .
C1E H1EB 0.99 .
C2E H2EA 0.99 .
C2E H2EB 0.99 .
C1T H1TA 0.98 .
C1T H1TB 0.98 .
C1T H1TC 0.98 .
C2T H2TA 0.98 .
C2T H2TB 0.98 .
C2T H2TC 0.98 .
C3T H3TA 0.98 .
C3T H3TB 0.98 .
C3T H3TC 0.98 .
C4T H4TA 0.98 .
C4T H4TB 0.98 .
C4T H4TC 0.98 .
O13 Cl3 1.457(6) 2_656
O23 Cl3 1.383(7) 2_656

loop_
_geom_torsion_atom_site_label_1
_geom_torsion_atom_site_label_2
_geom_torsion_atom_site_label_3
_geom_torsion_atom_site_label_4
_geom_torsion
_geom_torsion_site_symmetry_1
_geom_torsion_site_symmetry_4
N1B Pt1 N1A C2A 100.3(4) . .
N1E Pt1 N1A C2A -80.0(4) . .
N2E Pt1 N1A C2A -130(2) . .
N1B Pt1 N1A C6A -81.4(4) . .
N1E Pt1 N1A C6A 98.3(4) . .
N2E Pt1 N1A C6A 49(3) . .
N1A Pt1 N1B C6B -103.4(4) . .
N1E Pt1 N1B C6B 91(8) . .
N2E Pt1 N1B C6B 79.4(4) . .
N1A Pt1 N1B C2B 76.8(3) . .
N1E Pt1 N1B C2B -89(8) . .
N2E Pt1 N1B C2B -100.4(4) . .
N4B Ag1 N4B C5B -2E1(10) 7_556 .
N4C Ag1 N4B C5B 119.9(4) . .
N4C Ag1 N4B C5B -60.1(4) 7_556 .
N4B Ag1 N4B C3B 15E1(10) 7_556 .
N4C Ag1 N4B C3B -63.0(4) . .
N4C Ag1 N4B C3B 117.0(4) 7_556 .
N4B Ag1 N4C C3A -69.0(5) 7_556 7_546
N4B Ag1 N4C C3A 111.0(5) . 7_546
N4C Ag1 N4C C3A 12E1(10) 7_556 7_546
N4B Ag1 N4C C5A 105.7(4) 7_556 7_546
N4B Ag1 N4C C5A -74.3(4) . 7_546
N4C Ag1 N4C C5A -7E1(10) 7_556 7_546
N1A Pt1 N1E C1E -157.2(4) . .
N1B Pt1 N1E C1E 9(9) . .
N2E Pt1 N1E C1E 20.0(4) . .
N1A Pt1 N1E C1T 81.6(4) . .
N1B Pt1 N1E C1T -112(8) . .
N2E Pt1 N1E C1T -101.2(4) . .
N1A Pt1 N1E C2T -38.2(4) . .
N1B Pt1 N1E C2T 128(8) . .
N2E Pt1 N1E C2T 139.1(4) . .
N1A Pt1 N2E C3T 174(2) . .
N1B Pt1 N2E C3T -56.0(4) . .
N1E Pt1 N2E C3T 124.2(4) . .
N1A Pt1 N2E C4T -62(3) . .
N1B Pt1 N2E C4T 68.1(4) . .
N1E Pt1 N2E C4T -111.7(4) . .
N1A Pt1 N2E C2E 55(3) . .
N1B Pt1 N2E C2E -174.8(4) . .
N1E Pt1 N2E C2E 5.4(4) . .
C6A N1A C2A C3A -3.7(7) . .
Pt1 N1A C2A C3A 174.6(3) . .
N1A C2A C3A N4C 2.1(7) . 7_546
C2A N1A C6A C5A 2.2(7) . .
Pt1 N1A C6A C5A -176.2(4) . .
N4C C5A C6A N1A 1.1(8) 7_546 .
C6B N1B C2B C3B -1.7(7) . .
Pt1 N1B C2B C3B 178.2(4) . .
C5B N4B C3B C2B 3.5(7) . .
Ag1 N4B C3B C2B -173.8(4) . .
N1B C2B C3B N4B -2.1(8) . .
C3B N4B C5B C6B -1.3(7) . .
Ag1 N4B C5B C6B 175.9(3) . .
C2B N1B C6B C5B 3.8(6) . .
Pt1 N1B C6B C5B -176.0(3) . .
N4B C5B C6B N1B -2.4(7) . .
C1T N1E C1E C2E 77.7(6) . .
C2T N1E C1E C2E -166.2(5) . .
Pt1 N1E C1E C2E -43.0(6) . .
N1E C1E C2E N2E 50.9(7) . .
C3T N2E C2E C1E -154.2(5) . .
C4T N2E C2E C1E 86.3(6) . .
Pt1 N2E C2E C1E -31.2(6) . .
O23 Cl3 O13 Cl3 -65.9(3) . 2_656
O33 Cl3 O13 Cl3 178.5(6) . 2_656
O13 Cl3 O13 Cl3 63.5(3) 2_656 2_656
O13 Cl3 O23 Cl3 69.6(5) . 2_656
O33 Cl3 O23 Cl3 -174.4(8) . 2_656
O13 Cl3 O23 Cl3 -57.0(5) 2_656 2_656
